data_7216496
loop_
_publ_author_name
'Ramon, Ga\"elle'
'Davies, Kate'
'Nassimbeni, Luigi R.'

_publ_section_title
;
 Structures of benzoic acids with substituted pyridines and quinolines:
 salt versus co-crystal formation
;
_journal_issue 26
_journal_name_full CrystEngComm
_journal_page_first 5802
_journal_paper_doi 10.1039/c3ce41963k
_journal_volume 16
_journal_year 2014
_chemical_formula_moiety 'C7 H6 N O2, C9 H9 N2'
_chemical_formula_sum 'C16 H15 N3 O2'
_chemical_formula_weight 281.31
_chemical_melting_point ?
_chemical_name_common none
_chemical_name_systematic
; 
4-aminobenzoic acid + 6-aminoquinoline  
;
_space_group_IT_number 14
_symmetry_cell_setting monoclinic
_symmetry_space_group_name_Hall '-P 2ybc'
_symmetry_space_group_name_H-M 'P 1 21/c 1'
_atom_sites_solution_hydrogens geom
_atom_sites_solution_primary direct
_atom_sites_solution_secondary difmap
_audit_creation_method SHELXL-97
_cell_angle_alpha 90.00
_cell_angle_beta 93.30(3)
_cell_angle_gamma 90.00
_cell_formula_units_Z 4
_cell_length_a 7.3345(15)
_cell_length_b 9.1868(18)
_cell_length_c 21.307(4)
_cell_measurement_reflns_used 6289
_cell_measurement_temperature 173(2)
_cell_measurement_theta_max 27.49
_cell_measurement_theta_min 2.41
_cell_volume 1433.3(5)
_computing_cell_refinement 'SAINT (7.60a, Bruker AXS Inc., Madison, WI, USA, 2006)'
_computing_data_collection 'SAINT (7.60a, Bruker AXS Inc., Madison, WI, USA, 2006)'
_computing_data_reduction 'SAINT (7.60a, Bruker AXS Inc., Madison, WI, USA, 2006)'
_computing_molecular_graphics 'X-Seed (Barbour, 2001)'
_computing_publication_material 'SHELXL-97 (Sheldrick, 2001)'
_computing_structure_refinement 'SHELXL-97 (Sheldrick, 1997)'
_computing_structure_solution 'SHELXS-97 (Sheldrick, 1997)'
_diffrn_ambient_temperature 173(2)
_diffrn_measured_fraction_theta_full 0.991
_diffrn_measured_fraction_theta_max 0.991
_diffrn_measurement_device_type 'Bruker Kappa Duo Apex II Diffractometer'
_diffrn_measurement_method '0.5\% \f scans and \w scans'
_diffrn_radiation_monochromator graphite
_diffrn_radiation_source 'fine-focus sealed tube'
_diffrn_radiation_type MoK\a
_diffrn_radiation_wavelength 0.71073
_diffrn_reflns_av_R_equivalents 0.0143
_diffrn_reflns_av_sigmaI/netI 0.0198
_diffrn_reflns_limit_h_max 9
_diffrn_reflns_limit_h_min -9
_diffrn_reflns_limit_k_max 11
_diffrn_reflns_limit_k_min -11
_diffrn_reflns_limit_l_max 27
_diffrn_reflns_limit_l_min -27
_diffrn_reflns_number 6289
_diffrn_reflns_theta_full 27.49
_diffrn_reflns_theta_max 27.49
_diffrn_reflns_theta_min 2.41
_diffrn_standards_decay_% 0
_diffrn_standards_interval_count 0
_diffrn_standards_interval_time 0
_diffrn_standards_number 0
_exptl_absorpt_coefficient_mu 0.089
_exptl_absorpt_correction_T_max 0.9903
_exptl_absorpt_correction_T_min 0.9860
_exptl_absorpt_correction_type multi-scan
_exptl_absorpt_process_details DENZO-SMN
_exptl_crystal_colour colourless
_exptl_crystal_density_diffrn 1.304
_exptl_crystal_density_meas ?
_exptl_crystal_density_method 'not measured'
_exptl_crystal_description blocks
_exptl_crystal_F_000 592
_exptl_crystal_size_max 0.16
_exptl_crystal_size_mid 0.12
_exptl_crystal_size_min 0.11
_refine_diff_density_max 0.285
_refine_diff_density_min -0.195
_refine_diff_density_rms 0.037
_refine_ls_extinction_coef 0
_refine_ls_extinction_method none
_refine_ls_goodness_of_fit_ref 1.065
_refine_ls_hydrogen_treatment mixed
_refine_ls_matrix_type full
_refine_ls_number_parameters 210
_refine_ls_number_reflns 3266
_refine_ls_number_restraints 1
_refine_ls_restrained_S_all 1.067
_refine_ls_R_factor_all 0.0420
_refine_ls_R_factor_gt 0.0363
_refine_ls_shift/su_max 0.000
_refine_ls_shift/su_mean 0.000
_refine_ls_structure_factor_coef Fsqd
_refine_ls_weighting_details 'calc w=1/[\s^2^(Fo^2^)+(0.0566P)^2^+0.3315P] where P=(Fo^2^+2Fc^2^)/3'
_refine_ls_weighting_scheme calc
_refine_ls_wR_factor_gt 0.0987
_refine_ls_wR_factor_ref 0.1032
_reflns_number_gt 2867
_reflns_number_total 3266
_reflns_threshold_expression >2sigma(I)
_cod_data_source_file c3ce41963k.txt
_cod_data_source_block data(V)-CCDC963011
_cod_depositor_comments
;
The following automatic conversions were performed:

'_chemical_melting_point' value 'none' was changed to '?' - the value
is undefined or not given.

'_symmetry_cell_setting' value
'Monoclinic' changed to 'monoclinic' according to
/usr/data/users/saulius/crontab/automatic-downloads/rss-feeds/RSC/lib/dictionaries/cif_core.dic
dictionary named 'cif_core.dic' version 2.4.2 from 2011-04-26.

Automatic conversion script
Id: cif_fix_values 2281 2013-09-26 08:29:07Z andrius 

 Adding full bibliography for 7216492--7216505.cif.

The following automatic conversions were performed:

'_exptl_crystal_density_meas' value 'not measured' was changed to '?'
- the value is perceived as not measured.

Automatic conversion script
Id: cif_fix_values 3008 2015-01-20 13:52:24Z robertas 
;
_cod_original_sg_symbol_H-M P21/c
_cod_database_code 7216496

loop_
_symmetry_equiv_pos_as_xyz
'x, y, z'
'-x, y+1/2, -z+1/2'
'-x, -y, -z'
'x, -y-1/2, z-1/2'

loop_
_atom_site_label
_atom_site_type_symbol
_atom_site_fract_x
_atom_site_fract_y
_atom_site_fract_z
_atom_site_U_iso_or_equiv
_atom_site_adp_type
_atom_site_occupancy
_atom_site_symmetry_multiplicity
_atom_site_calc_flag
_atom_site_refinement_flags
O2A O 0.40356(10) 0.54953(9) 0.10204(3) 0.02590(19) Uani 1 1 d .
O1A O 0.11519(10) 0.61120(9) 0.11604(4) 0.02740(19) Uani 1 1 d .
N1B N 0.15477(12) 0.74707(9) 0.01159(4) 0.0232(2) Uani 1 1 d .
C4 C 0.31018(14) 1.09666(11) -0.05118(5) 0.0224(2) Uani 1 1 d .
H4 H 0.3437 1.1372 -0.0899 0.027 Uiso 1 1 calc R
C5 C 0.21286(14) 0.97743(12) 0.06343(5) 0.0238(2) Uani 1 1 d .
H5 H 0.1803 0.9376 0.1024 0.029 Uiso 1 1 calc R
C6 C 0.26076(13) 0.44283(11) 0.18768(5) 0.0205(2) Uani 1 1 d .
N1A N 0.25408(13) 0.13996(10) 0.33488(4) 0.0240(2) Uani 1 1 d .
H3 H 0.152(2) 0.1355(15) 0.3564(6) 0.034(4) Uiso 1 1 d .
C8 C 0.25194(13) 0.95097(11) -0.04924(5) 0.0204(2) Uani 1 1 d .
N2B N 0.37378(15) 1.32473(10) 0.00082(5) 0.0310(2) Uani 1 1 d D
H2 H 0.443(2) 1.3555(17) -0.0340(6) 0.045(4) Uiso 1 1 d D
H1 H 0.393(2) 1.3735(16) 0.0377(7) 0.035(4) Uiso 1 1 d .
C10 C 0.26169(14) 0.54126(11) 0.13195(5) 0.0206(2) Uani 1 1 d .
C11 C 0.10670(14) 0.33077(12) 0.27288(5) 0.0238(2) Uani 1 1 d .
H11 H 0.0013 0.3233 0.2966 0.029 Uiso 1 1 calc R
C12 C 0.20539(13) 0.89011(11) 0.00883(5) 0.0201(2) Uani 1 1 d .
C13 C 0.25832(14) 0.24154(11) 0.28799(5) 0.0206(2) Uani 1 1 d .
C14 C 0.26695(14) 1.11926(12) 0.06016(5) 0.0242(2) Uani 1 1 d .
H14 H 0.2698 1.1777 0.0970 0.029 Uiso 1 1 calc R
C15 C 0.41290(14) 0.35593(12) 0.20369(5) 0.0259(2) Uani 1 1 d .
H15 H 0.5186 0.3646 0.1802 0.031 Uiso 1 1 calc R
C16 C 0.10895(14) 0.42950(11) 0.22389(5) 0.0230(2) Uani 1 1 d .
H16 H 0.0052 0.4894 0.2147 0.028 Uiso 1 1 calc R
C17 C 0.23675(15) 0.86044(12) -0.10313(5) 0.0256(2) Uani 1 1 d .
H17 H 0.2652 0.8982 -0.1429 0.031 Uiso 1 1 calc R
C18 C 0.41329(14) 0.25773(12) 0.25280(5) 0.0267(2) Uani 1 1 d .
H18 H 0.5191 0.2008 0.2628 0.032 Uiso 1 1 calc R
C19 C 0.14348(15) 0.66381(12) -0.03908(5) 0.0273(2) Uani 1 1 d .
H19 H 0.1090 0.5647 -0.0353 0.033 Uiso 1 1 calc R
C20 C 0.31943(14) 1.18171(11) 0.00245(5) 0.0226(2) Uani 1 1 d .
C21 C 0.18116(16) 0.71848(12) -0.09811(5) 0.0283(2) Uani 1 1 d .
H21 H 0.1685 0.6582 -0.1343 0.034 Uiso 1 1 calc R
H6 H 0.3615(19) 0.1037(15) 0.3514(6) 0.030(3) Uiso 1 1 d .
H7 H 0.136(2) 0.697(2) 0.0558(8) 0.063(5) Uiso 1 1 d .

loop_
_atom_site_aniso_label
_atom_site_aniso_U_11
_atom_site_aniso_U_22
_atom_site_aniso_U_33
_atom_site_aniso_U_23
_atom_site_aniso_U_13
_atom_site_aniso_U_12
O2A 0.0235(4) 0.0313(4) 0.0232(4) 0.0029(3) 0.0043(3) -0.0034(3)
O1A 0.0268(4) 0.0273(4) 0.0287(4) 0.0087(3) 0.0059(3) 0.0038(3)
N1B 0.0221(4) 0.0199(4) 0.0276(4) 0.0045(3) 0.0025(3) 0.0001(3)
C4 0.0254(5) 0.0205(5) 0.0215(5) 0.0039(4) 0.0028(4) 0.0008(4)
C5 0.0234(5) 0.0277(5) 0.0205(5) 0.0034(4) 0.0032(4) -0.0005(4)
C6 0.0225(5) 0.0187(5) 0.0205(5) -0.0011(4) 0.0012(4) -0.0024(4)
N1A 0.0224(5) 0.0248(5) 0.0247(4) 0.0055(4) 0.0009(4) -0.0004(4)
C8 0.0189(5) 0.0200(5) 0.0222(5) 0.0019(4) 0.0006(4) 0.0025(4)
N2B 0.0408(6) 0.0213(5) 0.0313(5) -0.0031(4) 0.0064(4) -0.0072(4)
C10 0.0239(5) 0.0178(5) 0.0201(5) -0.0029(4) 0.0017(4) -0.0038(4)
C11 0.0221(5) 0.0262(5) 0.0236(5) 0.0022(4) 0.0051(4) 0.0007(4)
C12 0.0172(5) 0.0195(5) 0.0235(5) 0.0036(4) 0.0003(4) 0.0012(4)
C13 0.0229(5) 0.0187(5) 0.0199(5) -0.0008(4) -0.0010(4) -0.0031(4)
C14 0.0238(5) 0.0270(5) 0.0220(5) -0.0038(4) 0.0018(4) -0.0003(4)
C15 0.0215(5) 0.0282(5) 0.0287(5) 0.0040(4) 0.0069(4) 0.0001(4)
C16 0.0222(5) 0.0237(5) 0.0231(5) 0.0015(4) 0.0014(4) 0.0032(4)
C17 0.0289(5) 0.0255(5) 0.0224(5) 0.0008(4) 0.0025(4) 0.0019(4)
C18 0.0213(5) 0.0274(5) 0.0317(6) 0.0057(4) 0.0028(4) 0.0043(4)
C19 0.0270(5) 0.0192(5) 0.0358(6) 0.0001(4) 0.0030(4) -0.0015(4)
C20 0.0209(5) 0.0195(5) 0.0275(5) 0.0008(4) 0.0016(4) 0.0007(4)
C21 0.0308(6) 0.0248(5) 0.0292(5) -0.0057(4) 0.0013(4) 0.0004(4)

loop_
_atom_type_symbol
_atom_type_description
_atom_type_scat_dispersion_real
_atom_type_scat_dispersion_imag
_atom_type_scat_source
C C 0.0033 0.0016 'International Tables Vol C Tables 4.2.6.8 and 6.1.1.4'
H H 0.0000 0.0000 'International Tables Vol C Tables 4.2.6.8 and 6.1.1.4'
N N 0.0061 0.0033 'International Tables Vol C Tables 4.2.6.8 and 6.1.1.4'
O O 0.0106 0.0060 'International Tables Vol C Tables 4.2.6.8 and 6.1.1.4'

loop_
_geom_angle_atom_site_label_1
_geom_angle_atom_site_label_2
_geom_angle_atom_site_label_3
_geom_angle
C19 N1B C12 121.69(9)
C19 N1B H7 117.8(10)
C12 N1B H7 120.2(10)
C20 C4 C8 120.93(9)
C20 C4 H4 119.5
C8 C4 H4 119.5
C14 C5 C12 119.86(9)
C14 C5 H5 120.1
C12 C5 H5 120.1
C16 C6 C15 117.76(9)
C16 C6 C10 122.21(9)
C15 C6 C10 119.99(9)
C13 N1A H3 117.2(9)
C13 N1A H6 118.5(9)
H3 N1A H6 120.9(12)
C4 C8 C17 123.00(9)
C4 C8 C12 119.34(9)
C17 C8 C12 117.66(9)
C20 N2B H2 117.8(9)
C20 N2B H1 118.8(9)
H2 N2B H1 117.1(13)
O2A C10 O1A 122.91(9)
O2A C10 C6 118.89(9)
O1A C10 C6 118.19(9)
C16 C11 C13 120.80(9)
C16 C11 H11 119.6
C13 C11 H11 119.6
N1B C12 C5 120.55(9)
N1B C12 C8 119.75(9)
C5 C12 C8 119.70(9)
N1A C13 C11 120.97(9)
N1A C13 C18 120.98(10)
C11 C13 C18 118.05(9)
C5 C14 C20 121.36(9)
C5 C14 H14 119.3
C20 C14 H14 119.3
C18 C15 C6 121.63(10)
C18 C15 H15 119.2
C6 C15 H15 119.2
C11 C16 C6 121.26(10)
C11 C16 H16 119.4
C6 C16 H16 119.4
C21 C17 C8 120.30(10)
C21 C17 H17 119.8
C8 C17 H17 119.8
C15 C18 C13 120.45(10)
C15 C18 H18 119.8
C13 C18 H18 119.8
N1B C19 C21 121.40(10)
N1B C19 H19 119.3
C21 C19 H19 119.3
N2B C20 C4 121.34(10)
N2B C20 C14 119.88(10)
C4 C20 C14 118.77(9)
C17 C21 C19 119.14(10)
C17 C21 H21 120.4
C19 C21 H21 120.4

loop_
_geom_bond_atom_site_label_1
_geom_bond_atom_site_label_2
_geom_bond_distance
O2A C10 1.2534(13)
O1A C10 1.2808(13)
N1B C19 1.3218(15)
N1B C12 1.3678(13)
N1B H7 1.065(18)
C4 C20 1.3827(15)
C4 C8 1.4063(14)
C4 H4 0.9500
C5 C14 1.3650(16)
C5 C12 1.4116(14)
C5 H5 0.9500
C6 C16 1.3960(15)
C6 C15 1.3982(15)
C6 C10 1.4929(14)
N1A C13 1.3687(13)
N1A H3 0.902(15)
N1A H6 0.908(14)
C8 C17 1.4170(14)
C8 C12 1.4172(14)
N2B C20 1.3741(14)
N2B H2 0.966(13)
N2B H1 0.908(15)
C11 C16 1.3836(14)
C11 C13 1.4040(15)
C11 H11 0.9500
C13 C18 1.4051(15)
C14 C20 1.4296(15)
C14 H14 0.9500
C15 C18 1.3815(15)
C15 H15 0.9500
C16 H16 0.9500
C17 C21 1.3724(16)
C17 H17 0.9500
C18 H18 0.9500
C19 C21 1.3967(16)
C19 H19 0.9500
C21 H21 0.9500

loop_
_geom_torsion_atom_site_label_1
_geom_torsion_atom_site_label_2
_geom_torsion_atom_site_label_3
_geom_torsion_atom_site_label_4
_geom_torsion
C20 C4 C8 C17 178.71(10)
C20 C4 C8 C12 -1.16(15)
C16 C6 C10 O2A 179.01(9)
C15 C6 C10 O2A -3.45(14)
C16 C6 C10 O1A -2.55(14)
C15 C6 C10 O1A 175.00(9)
C19 N1B C12 C5 178.74(10)
C19 N1B C12 C8 -1.70(15)
C14 C5 C12 N1B 178.77(10)
C14 C5 C12 C8 -0.80(15)
C4 C8 C12 N1B -177.71(9)
C17 C8 C12 N1B 2.41(14)
C4 C8 C12 C5 1.86(14)
C17 C8 C12 C5 -178.02(9)
C16 C11 C13 N1A -177.53(9)
C16 C11 C13 C18 1.32(15)
C12 C5 C14 C20 -0.97(16)
C16 C6 C15 C18 1.26(16)
C10 C6 C15 C18 -176.39(10)
C13 C11 C16 C6 0.53(16)
C15 C6 C16 C11 -1.81(15)
C10 C6 C16 C11 175.79(9)
C4 C8 C17 C21 179.22(10)
C12 C8 C17 C21 -0.91(15)
C6 C15 C18 C13 0.58(17)
N1A C13 C18 C15 176.99(10)
C11 C13 C18 C15 -1.86(16)
C12 N1B C19 C21 -0.61(16)
C8 C4 C20 N2B -179.10(10)
C8 C4 C20 C14 -0.57(15)
C5 C14 C20 N2B -179.78(10)
C5 C14 C20 C4 1.67(16)
C8 C17 C21 C19 -1.30(16)
N1B C19 C21 C17 2.13(17)
